data_2220486
loop_
_publ_author_name
'Abdul Rahman, Mohd Basyaruddin'
'Jumbri, Khairulazhar'
'Sirat, Kamaliah'
'Kia, Reza'
'Fun, Hoong-Kun'

_publ_section_title
;
 Tetraethylammonium <small>L</small>-malate 1.36-hydrate
;
_journal_coeditor_code FJ2170
_journal_issue 1
_journal_name_full 'Acta Crystallographica Section E'
_journal_page_first o49
_journal_page_last o50
_journal_paper_doi 10.1107/S1600536808040348
_journal_volume 65
_journal_year 2009
_chemical_formula_iupac 'C8 H20 N +, C4 H5 O5 -, 1.36H2 O'
_chemical_formula_moiety 'C8 H20 N +, C4 H5 O5 -, 1.36(H2 O)'
_chemical_formula_sum 'C12 H27.72 N O6.36'
_chemical_formula_weight 287.83
_chemical_melting_point 360
_chemical_name_systematic
;
Tetraethylammonium L-malate 1.36-hydrate
;
_space_group_IT_number 4
_symmetry_cell_setting monoclinic
_symmetry_space_group_name_Hall 'P 2yb'
_symmetry_space_group_name_H-M 'P 1 21 1'
_atom_sites_solution_hydrogens geom
_atom_sites_solution_primary direct
_atom_sites_solution_secondary difmap
_audit_creation_method SHELXL-97
_cell_angle_alpha 90.00
_cell_angle_beta 92.4810(10)
_cell_angle_gamma 90.00
_cell_formula_units_Z 4
_cell_length_a 7.4724(2)
_cell_length_b 19.9721(5)
_cell_length_c 10.2726(3)
_cell_measurement_reflns_used 9898
_cell_measurement_temperature 100.00(10)
_cell_measurement_theta_max 37.29
_cell_measurement_theta_min 2.23
_cell_volume 1531.64(7)
_computing_cell_refinement 'APEX2 (Bruker, 2005)'
_computing_data_collection 'APEX2 (Bruker, 2005)'
_computing_data_reduction 'SAINT (Bruker, 2005)'
_computing_molecular_graphics 'SHELXTL (Sheldrick, 2008)'
_computing_publication_material
;
SHELXTL (Sheldrick, 2008) and PLATON (Spek, 2003)
;
_computing_structure_refinement 'SHELXTL (Sheldrick, 2008)'
_computing_structure_solution 'SHELXTL (Sheldrick, 2008)'
_diffrn_ambient_temperature 100.00(10)
_diffrn_measured_fraction_theta_full 0.991
_diffrn_measured_fraction_theta_max 0.991
_diffrn_measurement_device_type
;
Bruker SMART APEXII CCD area-detector
;
_diffrn_measurement_method '\f and \w'
_diffrn_radiation_monochromator graphite
_diffrn_radiation_source 'fine-focus sealed tube'
_diffrn_radiation_type MoK\a
_diffrn_radiation_wavelength 0.71073
_diffrn_reflns_av_R_equivalents 0.0291
_diffrn_reflns_av_sigmaI/netI 0.0280
_diffrn_reflns_limit_h_max 12
_diffrn_reflns_limit_h_min -12
_diffrn_reflns_limit_k_max 29
_diffrn_reflns_limit_k_min -34
_diffrn_reflns_limit_l_max 17
_diffrn_reflns_limit_l_min -15
_diffrn_reflns_number 36497
_diffrn_reflns_theta_full 38.06
_diffrn_reflns_theta_max 38.06
_diffrn_reflns_theta_min 2.23
_diffrn_standards_number 0
_exptl_absorpt_coefficient_mu 0.100
_exptl_absorpt_correction_T_max 0.9685
_exptl_absorpt_correction_T_min 0.9500
_exptl_absorpt_correction_type multi-scan
_exptl_absorpt_process_details '(<i>SADABS</i>; Bruker, 2005)'
_exptl_crystal_colour colourless
_exptl_crystal_density_diffrn 1.248
_exptl_crystal_density_method 'not measured'
_exptl_crystal_description Block
_exptl_crystal_F_000 630
_exptl_crystal_size_max 0.45
_exptl_crystal_size_mid 0.35
_exptl_crystal_size_min 0.32
_refine_diff_density_max 0.509
_refine_diff_density_min -0.465
_refine_ls_extinction_method none
_refine_ls_goodness_of_fit_ref 1.033
_refine_ls_hydrogen_treatment mixed
_refine_ls_matrix_type full
_refine_ls_number_parameters 373
_refine_ls_number_reflns 8479
_refine_ls_number_restraints 1
_refine_ls_restrained_S_all 1.033
_refine_ls_R_factor_all 0.0485
_refine_ls_R_factor_gt 0.0413
_refine_ls_shift/su_max 0.001
_refine_ls_shift/su_mean 0.000
_refine_ls_structure_factor_coef Fsqd
_refine_ls_weighting_details 'calc w=1/[\s^2^(Fo^2^)+(0.0604P)^2^+0.0914P] where P=(Fo^2^+2Fc^2^)/3'
_refine_ls_weighting_scheme calc
_refine_ls_wR_factor_gt 0.0991
_refine_ls_wR_factor_ref 0.1031
_reflns_number_gt 7551
_reflns_number_total 8479
_reflns_threshold_expression I>2\s(I)
_cod_data_source_file fj2170.cif
_cod_data_source_block I
_cod_depositor_comments
;
The following automatic conversions were performed:
'_symmetry_cell_setting' value 'Monoclinic' changed to 'monoclinic'
according to '/home/saulius/struct/CIF-dictionaries/cif_core.dic'
dictionary named 'cif_core.dic' version 2.4.1 from 2010-06-29.

Automatic conversion script
Id: cif_fix_enum 1527 2010-12-29 10:47:43Z saulius 

The following automatic conversions were performed:

'_symmetry_cell_setting' value 'Monoclinic' changed to 'monoclinic'
according to /home/saulius/struct/CIF-dictionaries/cif_core.dic
dictionary named 'cif_core.dic' version 2.4.1 from 2010-06-29.

Automatic conversion script
Id: cif_fix_values 1715 2011-07-08 13:25:40Z adriana 
;
_cod_original_sg_symbol_H-M 'P 21'
_cod_database_code 2220486
_cod_database_fobs_code 2220486

loop_
_symmetry_equiv_pos_as_xyz
'x, y, z'
'-x, y+1/2, -z'

loop_
_atom_site_type_symbol
_atom_site_label
_atom_site_fract_x
_atom_site_fract_y
_atom_site_fract_z
_atom_site_U_iso_or_equiv
_atom_site_adp_type
_atom_site_calc_flag
_atom_site_refinement_flags
_atom_site_occupancy
_atom_site_disorder_assembly
_atom_site_disorder_group
O O1A 0.64573(10) 0.68458(5) 1.09523(8) 0.01788(15) Uani d . 1 . .
H H1OA 0.7451 0.6730 1.0728 0.027 Uiso calc R 1 . .
O O2A 0.55148(12) 0.61775(5) 0.93035(9) 0.02041(16) Uani d . 1 . .
O O3A 0.27550(11) 0.73628(5) 0.84168(9) 0.02079(16) Uani d . 1 . .
H H3OA 0.1916 0.7510 0.7962 0.031 Uiso calc R 1 . .
O O4A -0.03849(11) 0.65649(5) 1.04627(9) 0.01975(16) Uani d . 1 . .
O O5A -0.07483(10) 0.73468(4) 0.88984(9) 0.01767(14) Uani d . 1 . .
N N1A 0.60300(13) 0.67357(5) 0.51749(9) 0.01637(15) Uani d . 1 . .
C C1A 0.52222(13) 0.65830(6) 1.01586(10) 0.01443(16) Uani d . 1 . .
C C2A 0.33579(13) 0.68207(6) 1.04454(10) 0.01670(18) Uani d . 1 . .
H H2AA 0.3433 0.7263 1.0833 0.020 Uiso calc R 1 . .
H H2AB 0.2846 0.6521 1.1072 0.020 Uiso calc R 1 . .
C C3A 0.21347(12) 0.68474(6) 0.92261(10) 0.01460(16) Uani d . 1 . .
H H3AA 0.2243 0.6421 0.8763 0.018 Uiso calc R 1 . .
C C4A 0.01667(12) 0.69397(5) 0.95518(10) 0.01428(16) Uani d . 1 . .
C C5A 0.73206(17) 0.66565(7) 0.40899(12) 0.0230(2) Uani d . 1 . .
H H5AA 0.6638 0.6633 0.3266 0.028 Uiso calc R 1 . .
H H5AB 0.7951 0.6235 0.4209 0.028 Uiso calc R 1 . .
C C6A 0.8688(2) 0.72149(11) 0.40131(18) 0.0421(4) Uani d . 1 . .
H H6AA 0.9500 0.7115 0.3340 0.063 Uiso calc R 1 . .
H H6AB 0.9346 0.7253 0.4833 0.063 Uiso calc R 1 . .
H H6AC 0.8085 0.7629 0.3817 0.063 Uiso calc R 1 . .
C C7A 0.46547(15) 0.61822(6) 0.49843(12) 0.01862(19) Uani d . 1 . .
H H7AA 0.4056 0.6237 0.4134 0.022 Uiso calc R 1 . .
H H7AB 0.5276 0.5756 0.4985 0.022 Uiso calc R 1 . .
C C8A 0.3248(2) 0.61578(9) 0.60028(16) 0.0308(3) Uani d . 1 . .
H H8AA 0.2389 0.5815 0.5778 0.046 Uiso calc R 1 . .
H H8AB 0.2652 0.6583 0.6037 0.046 Uiso calc R 1 . .
H H8AC 0.3812 0.6060 0.6839 0.046 Uiso calc R 1 . .
C C9A 0.5129(2) 0.74197(6) 0.51372(13) 0.0238(2) Uani d . 1 . .
H H9AA 0.4314 0.7445 0.5845 0.029 Uiso calc R 1 . .
H H9AB 0.6039 0.7760 0.5289 0.029 Uiso calc R 1 . .
C C10A 0.4094(2) 0.75780(8) 0.38697(15) 0.0307(3) Uani d . 1 . .
H H10A 0.3576 0.8016 0.3922 0.046 Uiso calc R 1 . .
H H10B 0.3161 0.7253 0.3723 0.046 Uiso calc R 1 . .
H H10C 0.4892 0.7565 0.3162 0.046 Uiso calc R 1 . .
C C11A 0.70013(17) 0.66878(6) 0.65050(11) 0.01895(19) Uani d . 1 . .
H H11A 0.7861 0.7051 0.6585 0.023 Uiso calc R 1 . .
H H11B 0.6135 0.6752 0.7171 0.023 Uiso calc R 1 . .
C C12A 0.79772(18) 0.60338(7) 0.67707(12) 0.0225(2) Uani d . 1 . .
H H12A 0.8461 0.6031 0.7652 0.034 Uiso calc R 1 . .
H H12B 0.8933 0.5988 0.6182 0.034 Uiso calc R 1 . .
H H12C 0.7156 0.5667 0.6647 0.034 Uiso calc R 1 . .
O O1B 1.02736(12) 0.99945(5) 0.57343(9) 0.02120(16) Uani d . 1 . .
O O2B 1.10569(10) 0.93091(5) 0.41324(8) 0.01761(14) Uani d . 1 . .
H H2OB 1.2073 0.9416 0.4385 0.026 Uiso calc R 1 . .
O O3B 0.76722(11) 0.88088(5) 0.67077(9) 0.02200(17) Uani d . 1 . .
H H3OB 0.6892 0.8663 0.7168 0.033 Uiso calc R 1 . .
O O4B 0.42411(10) 0.95514(5) 0.46248(9) 0.01896(15) Uani d . 1 . .
O O5B 0.41095(11) 0.87999(5) 0.62477(9) 0.01882(15) Uani d . 1 . .
N N1B 0.11875(14) 0.93897(5) 0.00228(10) 0.01887(17) Uani d . 1 . .
C C1B 0.99015(13) 0.95720(6) 0.48948(10) 0.01417(16) Uani d . 1 . .
C C2B 0.80012(13) 0.93187(6) 0.46378(10) 0.01577(17) Uani d . 1 . .
H H2BA 0.8044 0.8870 0.4281 0.019 Uiso calc R 1 . .
H H2BB 0.7397 0.9604 0.3993 0.019 Uiso calc R 1 . .
C C3B 0.69307(12) 0.93078(6) 0.58625(10) 0.01484(16) Uani d . 1 . .
H H3BA 0.7080 0.9742 0.6296 0.018 Uiso calc R 1 . .
C C4B 0.49200(13) 0.91967(5) 0.55639(10) 0.01426(16) Uani d . 1 . .
C C5B -0.02184(18) 0.99158(7) 0.02759(15) 0.0264(2) Uani d . 1 . .
H H5BA -0.0549 0.9877 0.1175 0.032 Uiso calc R 1 . .
H H5BB 0.0315 1.0354 0.0172 0.032 Uiso calc R 1 . .
C C6B -0.1902(3) 0.98789(11) -0.0588(3) 0.0523(6) Uani d . 1 . .
H H6BA -0.2759 1.0197 -0.0293 0.078 Uiso calc R 1 . .
H H6BB -0.2396 0.9436 -0.0549 0.078 Uiso calc R 1 . .
H H6BC -0.1621 0.9980 -0.1469 0.078 Uiso calc R 1 . .
C C7B 0.26558(17) 0.94955(7) 0.10709(12) 0.0215(2) Uani d . 1 . .
H H7BA 0.3175 0.9935 0.0951 0.026 Uiso calc R 1 . .
H H7BB 0.2117 0.9493 0.1913 0.026 Uiso calc R 1 . .
C C8B 0.4142(2) 0.89834(9) 0.10931(17) 0.0337(3) Uani d . 1 . .
H H8BA 0.5074 0.9117 0.1711 0.051 Uiso calc R 1 . .
H H8BB 0.4619 0.8951 0.0242 0.051 Uiso calc R 1 . .
H H8BC 0.3678 0.8556 0.1340 0.051 Uiso calc R 1 . .
C C9B 0.03916(19) 0.86912(6) 0.00799(13) 0.0232(2) Uani d . 1 . .
H H9BA -0.0503 0.8646 -0.0627 0.028 Uiso calc R 1 . .
H H9BB 0.1332 0.8369 -0.0070 0.028 Uiso calc R 1 . .
C C10B -0.0468(2) 0.85122(8) 0.13452(15) 0.0305(3) Uani d . 1 . .
H H10D -0.0843 0.8053 0.1317 0.046 Uiso calc R 1 . .
H H10E -0.1488 0.8795 0.1459 0.046 Uiso calc R 1 . .
H H10F 0.0385 0.8576 0.2061 0.046 Uiso calc R 1 . .
C C11B 0.18992(19) 0.94528(6) -0.13422(12) 0.0224(2) Uani d . 1 . .
H H11C 0.2713 0.9083 -0.1479 0.027 Uiso calc R 1 . .
H H11D 0.0901 0.9407 -0.1972 0.027 Uiso calc R 1 . .
C C12B 0.28672(18) 1.01017(7) -0.16150(13) 0.0229(2) Uani d . 1 . .
H H12D 0.3146 1.0118 -0.2518 0.034 Uiso calc R 1 . .
H H12E 0.3955 1.0124 -0.1084 0.034 Uiso calc R 1 . .
H H12F 0.2113 1.0474 -0.1416 0.034 Uiso calc R 1 . .
O O1W 0.12929(18) 0.60364(8) 0.28868(14) 0.0250(4) Uani d P 0.721(5) . .
H H1W1 0.0585 0.6171 0.2175 0.037 Uiso d PR 0.721(5) . .
H H2W1 0.0955 0.5698 0.3439 0.037 Uiso d PR 0.721(5) . .
O O2W 0.09626(12) 0.80596(5) 0.64819(10) 0.02132(16) Uani d . 1 . .
H H1W2 0.1780 0.8322 0.6271 0.032 Uiso d R 1 . .
H H2W2 0.0171 0.8259 0.6557 0.032 Uiso d R 1 . .
O O3W 0.61177(12) 0.81035(5) 0.86527(9) 0.01997(16) Uani d . 1 . .
H H2W3 0.521(3) 0.7902(13) 0.852(2) 0.035(6) Uiso d . 1 . .
H H1W3 0.695(3) 0.7793(11) 0.882(2) 0.025(5) Uiso d . 1 . .

loop_
_atom_site_aniso_label
_atom_site_aniso_U_11
_atom_site_aniso_U_22
_atom_site_aniso_U_33
_atom_site_aniso_U_12
_atom_site_aniso_U_13
_atom_site_aniso_U_23
O1A 0.0113(3) 0.0259(4) 0.0164(3) -0.0009(3) 0.0000(2) -0.0004(3)
O2A 0.0190(3) 0.0241(4) 0.0180(4) 0.0048(3) -0.0005(3) -0.0020(3)
O3A 0.0122(3) 0.0276(4) 0.0226(4) -0.0015(3) 0.0004(2) 0.0107(3)
O4A 0.0126(3) 0.0249(4) 0.0219(4) -0.0003(3) 0.0021(2) 0.0073(3)
O5A 0.0131(3) 0.0198(4) 0.0199(4) 0.0003(3) -0.0010(2) 0.0014(3)
N1A 0.0214(4) 0.0148(4) 0.0126(4) -0.0008(3) -0.0025(3) -0.0010(3)
C1A 0.0128(3) 0.0178(4) 0.0126(4) 0.0006(3) 0.0002(3) 0.0041(3)
C2A 0.0118(3) 0.0243(5) 0.0140(4) 0.0007(3) 0.0003(3) -0.0003(4)
C3A 0.0105(3) 0.0188(4) 0.0144(4) -0.0002(3) 0.0004(3) 0.0012(3)
C4A 0.0109(3) 0.0161(4) 0.0158(4) -0.0020(3) -0.0002(3) -0.0015(3)
C5A 0.0242(5) 0.0301(6) 0.0149(4) -0.0030(4) 0.0019(3) 0.0016(4)
C6A 0.0367(8) 0.0565(11) 0.0334(8) -0.0218(8) 0.0063(6) 0.0035(8)
C7A 0.0206(4) 0.0170(5) 0.0181(5) -0.0019(3) -0.0010(3) -0.0033(4)
C8A 0.0261(6) 0.0350(7) 0.0320(7) -0.0060(5) 0.0072(5) -0.0040(6)
C9A 0.0357(6) 0.0156(5) 0.0194(5) 0.0034(4) -0.0079(4) -0.0012(4)
C10A 0.0425(8) 0.0240(6) 0.0242(6) 0.0068(5) -0.0126(5) -0.0001(5)
C11A 0.0268(5) 0.0171(5) 0.0125(4) 0.0009(3) -0.0044(3) -0.0010(3)
C12A 0.0267(5) 0.0221(5) 0.0183(5) 0.0044(4) -0.0045(4) -0.0001(4)
O1B 0.0184(3) 0.0239(4) 0.0214(4) -0.0047(3) 0.0029(3) -0.0072(3)
O2B 0.0115(3) 0.0249(4) 0.0165(3) -0.0017(3) 0.0019(2) -0.0030(3)
O3B 0.0127(3) 0.0291(5) 0.0244(4) 0.0010(3) 0.0026(3) 0.0111(3)
O4B 0.0120(3) 0.0229(4) 0.0219(4) -0.0011(3) 0.0002(2) 0.0063(3)
O5B 0.0144(3) 0.0203(4) 0.0219(4) -0.0018(3) 0.0037(2) 0.0042(3)
N1B 0.0236(4) 0.0164(4) 0.0166(4) -0.0034(3) 0.0015(3) -0.0052(3)
C1B 0.0129(3) 0.0169(4) 0.0128(4) -0.0018(3) 0.0012(3) 0.0017(3)
C2B 0.0121(3) 0.0202(5) 0.0151(4) -0.0029(3) 0.0021(3) -0.0013(4)
C3B 0.0108(3) 0.0179(4) 0.0160(4) 0.0000(3) 0.0015(3) 0.0014(3)
C4B 0.0125(3) 0.0144(4) 0.0160(4) -0.0002(3) 0.0024(3) -0.0017(3)
C5B 0.0233(5) 0.0215(6) 0.0342(7) 0.0000(4) 0.0009(4) -0.0083(5)
C6B 0.0329(8) 0.0401(10) 0.0819(16) 0.0063(7) -0.0226(9) -0.0168(10)
C7B 0.0243(5) 0.0253(5) 0.0150(4) -0.0036(4) 0.0010(3) -0.0036(4)
C8B 0.0309(7) 0.0379(8) 0.0318(7) 0.0054(6) -0.0033(5) 0.0003(6)
C9B 0.0333(6) 0.0172(5) 0.0195(5) -0.0076(4) 0.0046(4) -0.0051(4)
C10B 0.0391(7) 0.0288(7) 0.0243(6) -0.0134(5) 0.0080(5) -0.0060(5)
C11B 0.0346(6) 0.0185(5) 0.0143(5) -0.0048(4) 0.0018(4) -0.0028(4)
C12B 0.0278(5) 0.0203(5) 0.0206(5) -0.0057(4) 0.0026(4) -0.0012(4)
O1W 0.0206(6) 0.0304(7) 0.0235(7) -0.0050(4) -0.0031(4) 0.0084(5)
O2W 0.0170(3) 0.0205(4) 0.0265(4) -0.0009(3) 0.0011(3) 0.0063(3)
O3W 0.0168(3) 0.0201(4) 0.0231(4) -0.0002(3) 0.0020(3) 0.0046(3)

loop_
_atom_type_symbol
_atom_type_description
_atom_type_scat_dispersion_real
_atom_type_scat_dispersion_imag
_atom_type_scat_source
C C 0.0033 0.0000 'International Tables Vol C Tables 4.2.6.8 and 6.1.1.4'
H H 0.0000 0.0000 'International Tables Vol C Tables 4.2.6.8 and 6.1.1.4'
N N 0.0061 0.0000 'International Tables Vol C Tables 4.2.6.8 and 6.1.1.4'
O O 0.0106 0.0000 'International Tables Vol C Tables 4.2.6.8 and 6.1.1.4'

loop_
_geom_angle_atom_site_label_1
_geom_angle_atom_site_label_2
_geom_angle_atom_site_label_3
_geom_angle_site_symmetry_1
_geom_angle_site_symmetry_3
_geom_angle
_geom_angle_publ_flag
C1A O1A H1OA . . 109.5 ?
C3A O3A H3OA . . 109.5 ?
C5A N1A C7A . . 106.18(9) ?
C5A N1A C11A . . 111.11(9) ?
C7A N1A C11A . . 111.36(9) ?
C5A N1A C9A . . 111.72(10) ?
C7A N1A C9A . . 110.76(9) ?
C11A N1A C9A . . 105.80(9) ?
O2A C1A O1A . . 124.62(10) ?
O2A C1A C2A . . 122.90(9) ?
O1A C1A C2A . . 112.45(9) ?
C1A C2A C3A . . 112.13(9) ?
C1A C2A H2AA . . 109.2 ?
C3A C2A H2AA . . 109.2 ?
C1A C2A H2AB . . 109.2 ?
C3A C2A H2AB . . 109.2 ?
H2AA C2A H2AB . . 107.9 ?
O3A C3A C2A . . 108.03(9) ?
O3A C3A C4A . . 112.50(9) ?
C2A C3A C4A . . 111.89(8) ?
O3A C3A H3AA . . 108.1 ?
C2A C3A H3AA . . 108.1 ?
C4A C3A H3AA . . 108.1 ?
O5A C4A O4A . . 126.25(9) ?
O5A C4A C3A . . 118.17(9) ?
O4A C4A C3A . . 115.55(9) ?
N1A C5A C6A . . 114.44(12) ?
N1A C5A H5AA . . 108.7 ?
C6A C5A H5AA . . 108.7 ?
N1A C5A H5AB . . 108.7 ?
C6A C5A H5AB . . 108.7 ?
H5AA C5A H5AB . . 107.6 ?
C5A C6A H6AA . . 109.5 ?
C5A C6A H6AB . . 109.5 ?
H6AA C6A H6AB . . 109.5 ?
C5A C6A H6AC . . 109.5 ?
H6AA C6A H6AC . . 109.5 ?
H6AB C6A H6AC . . 109.5 ?
C8A C7A N1A . . 114.88(10) ?
C8A C7A H7AA . . 108.5 ?
N1A C7A H7AA . . 108.5 ?
C8A C7A H7AB . . 108.5 ?
N1A C7A H7AB . . 108.5 ?
H7AA C7A H7AB . . 107.5 ?
C7A C8A H8AA . . 109.5 ?
C7A C8A H8AB . . 109.5 ?
H8AA C8A H8AB . . 109.5 ?
C7A C8A H8AC . . 109.5 ?
H8AA C8A H8AC . . 109.5 ?
H8AB C8A H8AC . . 109.5 ?
C10A C9A N1A . . 114.62(11) ?
C10A C9A H9AA . . 108.6 ?
N1A C9A H9AA . . 108.6 ?
C10A C9A H9AB . . 108.6 ?
N1A C9A H9AB . . 108.6 ?
H9AA C9A H9AB . . 107.6 ?
C9A C10A H10A . . 109.5 ?
C9A C10A H10B . . 109.5 ?
H10A C10A H10B . . 109.5 ?
C9A C10A H10C . . 109.5 ?
H10A C10A H10C . . 109.5 ?
H10B C10A H10C . . 109.5 ?
C12A C11A N1A . . 115.02(10) ?
C12A C11A H11A . . 108.5 ?
N1A C11A H11A . . 108.5 ?
C12A C11A H11B . . 108.5 ?
N1A C11A H11B . . 108.5 ?
H11A C11A H11B . . 107.5 ?
C11A C12A H12A . . 109.5 ?
C11A C12A H12B . . 109.5 ?
H12A C12A H12B . . 109.5 ?
C11A C12A H12C . . 109.5 ?
H12A C12A H12C . . 109.5 ?
H12B C12A H12C . . 109.5 ?
C1B O2B H2OB . . 109.5 ?
C3B O3B H3OB . . 109.5 ?
C5B N1B C7B . . 105.47(9) ?
C5B N1B C9B . . 110.76(10) ?
C7B N1B C9B . . 111.87(10) ?
C5B N1B C11B . . 111.84(11) ?
C7B N1B C11B . . 111.72(10) ?
C9B N1B C11B . . 105.31(9) ?
O1B C1B O2B . . 124.28(9) ?
O1B C1B C2B . . 122.10(10) ?
O2B C1B C2B . . 113.61(9) ?
C1B C2B C3B . . 112.47(8) ?
C1B C2B H2BA . . 109.1 ?
C3B C2B H2BA . . 109.1 ?
C1B C2B H2BB . . 109.1 ?
C3B C2B H2BB . . 109.1 ?
H2BA C2B H2BB . . 107.8 ?
O3B C3B C2B . . 108.12(9) ?
O3B C3B C4B . . 111.92(9) ?
C2B C3B C4B . . 112.45(8) ?
O3B C3B H3BA . . 108.1 ?
C2B C3B H3BA . . 108.1 ?
C4B C3B H3BA . . 108.1 ?
O5B C4B O4B . . 126.45(9) ?
O5B C4B C3B . . 118.59(9) ?
O4B C4B C3B . . 114.93(9) ?
C6B C5B N1B . . 115.56(13) ?
C6B C5B H5BA . . 108.4 ?
N1B C5B H5BA . . 108.4 ?
C6B C5B H5BB . . 108.4 ?
N1B C5B H5BB . . 108.4 ?
H5BA C5B H5BB . . 107.5 ?
C5B C6B H6BA . . 109.5 ?
C5B C6B H6BB . . 109.5 ?
H6BA C6B H6BB . . 109.5 ?
C5B C6B H6BC . . 109.5 ?
H6BA C6B H6BC . . 109.5 ?
H6BB C6B H6BC . . 109.5 ?
C8B C7B N1B . . 115.16(11) ?
C8B C7B H7BA . . 108.5 ?
N1B C7B H7BA . . 108.5 ?
C8B C7B H7BB . . 108.5 ?
N1B C7B H7BB . . 108.5 ?
H7BA C7B H7BB . . 107.5 ?
C7B C8B H8BA . . 109.5 ?
C7B C8B H8BB . . 109.5 ?
H8BA C8B H8BB . . 109.5 ?
C7B C8B H8BC . . 109.5 ?
H8BA C8B H8BC . . 109.5 ?
H8BB C8B H8BC . . 109.5 ?
C10B C9B N1B . . 115.51(11) ?
C10B C9B H9BA . . 108.4 ?
N1B C9B H9BA . . 108.4 ?
C10B C9B H9BB . . 108.4 ?
N1B C9B H9BB . . 108.4 ?
H9BA C9B H9BB . . 107.5 ?
C9B C10B H10D . . 109.5 ?
C9B C10B H10E . . 109.5 ?
H10D C10B H10E . . 109.5 ?
C9B C10B H10F . . 109.5 ?
H10D C10B H10F . . 109.5 ?
H10E C10B H10F . . 109.5 ?
C12B C11B N1B . . 115.37(10) ?
C12B C11B H11C . . 108.4 ?
N1B C11B H11C . . 108.4 ?
C12B C11B H11D . . 108.4 ?
N1B C11B H11D . . 108.4 ?
H11C C11B H11D . . 107.5 ?
C11B C12B H12D . . 109.5 ?
C11B C12B H12E . . 109.5 ?
H12D C12B H12E . . 109.5 ?
C11B C12B H12F . . 109.5 ?
H12D C12B H12F . . 109.5 ?
H12E C12B H12F . . 109.5 ?
H1W1 O1W H2W1 . . 122.4 ?
H1W2 O2W H2W2 . . 107.0 ?
H2W3 O3W H1W3 . . 105(2) ?

loop_
_geom_bond_atom_site_label_1
_geom_bond_atom_site_label_2
_geom_bond_site_symmetry_2
_geom_bond_distance
_geom_bond_publ_flag
O1A C1A . 1.3141(13) ?
O1A H1OA . 0.8200 ?
O2A C1A . 1.2215(14) ?
O3A C3A . 1.4140(14) ?
O3A H3OA . 0.8200 ?
O4A C4A . 1.2804(13) ?
O5A C4A . 1.2407(13) ?
N1A C5A . 1.5134(16) ?
N1A C7A . 1.5162(15) ?
N1A C11A . 1.5223(14) ?
N1A C9A . 1.5228(16) ?
C1A C2A . 1.5127(14) ?
C2A C3A . 1.5193(14) ?
C2A H2AA . 0.9700 ?
C2A H2AB . 0.9700 ?
C3A C4A . 1.5333(13) ?
C3A H3AA . 0.9800 ?
C5A C6A . 1.517(2) ?
C5A H5AA . 0.9700 ?
C5A H5AB . 0.9700 ?
C6A H6AA . 0.9600 ?
C6A H6AB . 0.9600 ?
C6A H6AC . 0.9600 ?
C7A C8A . 1.5158(19) ?
C7A H7AA . 0.9700 ?
C7A H7AB . 0.9700 ?
C8A H8AA . 0.9600 ?
C8A H8AB . 0.9600 ?
C8A H8AC . 0.9600 ?
C9A C10A . 1.5185(18) ?
C9A H9AA . 0.9700 ?
C9A H9AB . 0.9700 ?
C10A H10A . 0.9600 ?
C10A H10B . 0.9600 ?
C10A H10C . 0.9600 ?
C11A C12A . 1.5150(17) ?
C11A H11A . 0.9700 ?
C11A H11B . 0.9700 ?
C12A H12A . 0.9600 ?
C12A H12B . 0.9600 ?
C12A H12C . 0.9600 ?
O1B C1B . 1.2297(14) ?
O2B C1B . 1.3011(13) ?
O2B H2OB . 0.8200 ?
O3B C3B . 1.4187(14) ?
O3B H3OB . 0.8200 ?
O4B C4B . 1.2835(14) ?
O5B C4B . 1.2350(14) ?
N1B C5B . 1.5161(17) ?
N1B C7B . 1.5184(15) ?
N1B C9B . 1.5186(16) ?
N1B C11B . 1.5262(16) ?
C1B C2B . 1.5197(14) ?
C2B C3B . 1.5200(15) ?
C2B H2BA . 0.9700 ?
C2B H2BB . 0.9700 ?
C3B C4B . 1.5366(13) ?
C3B H3BA . 0.9800 ?
C5B C6B . 1.509(2) ?
C5B H5BA . 0.9700 ?
C5B H5BB . 0.9700 ?
C6B H6BA . 0.9600 ?
C6B H6BB . 0.9600 ?
C6B H6BC . 0.9600 ?
C7B C8B . 1.509(2) ?
C7B H7BA . 0.9700 ?
C7B H7BB . 0.9700 ?
C8B H8BA . 0.9600 ?
C8B H8BB . 0.9600 ?
C8B H8BC . 0.9600 ?
C9B C10B . 1.517(2) ?
C9B H9BA . 0.9700 ?
C9B H9BB . 0.9700 ?
C10B H10D . 0.9600 ?
C10B H10E . 0.9600 ?
C10B H10F . 0.9600 ?
C11B C12B . 1.5163(18) ?
C11B H11C . 0.9700 ?
C11B H11D . 0.9700 ?
C12B H12D . 0.9600 ?
C12B H12E . 0.9600 ?
C12B H12F . 0.9600 ?
O1W H1W1 . 0.9230 ?
O1W H2W1 . 0.9242 ?
O2W H1W2 . 0.8398 ?
O2W H2W2 . 0.7201 ?
O3W H2W3 . 0.80(3) ?
O3W H1W3 . 0.89(2) ?

loop_
_geom_hbond_atom_site_label_D
_geom_hbond_atom_site_label_H
_geom_hbond_atom_site_label_A
_geom_hbond_site_symmetry_A
_geom_hbond_distance_DH
_geom_hbond_distance_HA
_geom_hbond_distance_DA
_geom_hbond_angle_DHA
_geom_hbond_publ_flag
O1A H1OA O4A 1_655 0.8200 1.6800 2.4977(11) 171 y
O3A H3OA O2W . 0.8200 1.9800 2.7296(14) 151 y
O3A H3OA O5A . 0.8200 2.2700 2.6853(11) 112 y
O3B H3OB O3W . 0.8200 2.0000 2.7435(13) 151 y
O3B H3OB O5B . 0.8200 2.2600 2.6837(12) 112 y
O1W H1W1 O4A 1_554 0.9200 2.0300 2.9354(17) 166 y
O1W H2W1 O1B 2_646 0.9200 1.9000 2.8018(18) 165 y
O2W H1W2 O5B . 0.8400 1.9900 2.7969(13) 162 y
O2W H2W2 O3B 1_455 0.7200 2.1800 2.8961(13) 176 y
O3W H2W3 O3A . 0.80(2) 2.13(2) 2.9169(13) 173(2) y
O3W H1W3 O5A 1_655 0.89(2) 1.94(2) 2.7894(12) 160(2) y
C2A H2AB O1W 1_556 0.9700 2.4400 3.3852(18) 165 y
C5A H5AA O1A 1_554 0.9700 2.4100 3.2814(15) 149 y
C6A H6AA O1W 1_655 0.9600 2.5900 3.296(2) 131 y
C6A H6AB O2W 1_655 0.9600 2.6000 3.434(2) 146 y
C7A H7AA O1W . 0.9700 2.4200 3.2511(18) 144 y
C11A H11B O2A . 0.9700 2.5300 3.2884(15) 135 y
C7A H7AB O4B 2_646 0.9700 2.4600 3.3796(16) 158 y
C5B H5BB O4A 2_556 0.9700 2.5100 3.4141(17) 156 y
C6B H6BC O1W 2_555 0.9600 2.5800 3.350(3) 137 y
C7B H7BB O2B 1_455 0.9700 2.4700 3.4325(15) 170 y

loop_
_geom_torsion_atom_site_label_1
_geom_torsion_atom_site_label_2
_geom_torsion_atom_site_label_3
_geom_torsion_atom_site_label_4
_geom_torsion_site_symmetry_1
_geom_torsion_site_symmetry_2
_geom_torsion_site_symmetry_3
_geom_torsion_site_symmetry_4
_geom_torsion
_geom_torsion_publ_flag
O2A C1A C2A C3A . . . . -32.74(15) ?
O1A C1A C2A C3A . . . . 149.15(10) ?
C1A C2A C3A O3A . . . . -67.95(12) ?
C1A C2A C3A C4A . . . . 167.69(9) ?
O3A C3A C4A O5A . . . . 14.42(14) ?
C2A C3A C4A O5A . . . . 136.25(11) ?
O3A C3A C4A O4A . . . . -167.72(9) ?
C2A C3A C4A O4A . . . . -45.90(13) ?
C7A N1A C5A C6A . . . . 173.27(12) ?
C11A N1A C5A C6A . . . . -65.49(15) ?
C9A N1A C5A C6A . . . . 52.41(15) ?
C5A N1A C7A C8A . . . . 178.34(11) ?
C11A N1A C7A C8A . . . . 57.26(14) ?
C9A N1A C7A C8A . . . . -60.18(14) ?
C5A N1A C9A C10A . . . . 58.05(15) ?
C7A N1A C9A C10A . . . . -60.11(15) ?
C11A N1A C9A C10A . . . . 179.09(13) ?
C5A N1A C11A C12A . . . . -59.67(14) ?
C7A N1A C11A C12A . . . . 58.48(14) ?
C9A N1A C11A C12A . . . . 178.89(11) ?
O1B C1B C2B C3B . . . . -32.15(15) ?
O2B C1B C2B C3B . . . . 149.04(10) ?
C1B C2B C3B O3B . . . . -68.04(12) ?
C1B C2B C3B C4B . . . . 167.90(9) ?
O3B C3B C4B O5B . . . . 14.28(14) ?
C2B C3B C4B O5B . . . . 136.21(11) ?
O3B C3B C4B O4B . . . . -167.58(10) ?
C2B C3B C4B O4B . . . . -45.64(13) ?
C7B N1B C5B C6B . . . . -175.46(16) ?
C9B N1B C5B C6B . . . . -54.24(19) ?
C11B N1B C5B C6B . . . . 62.89(19) ?
C5B N1B C7B C8B . . . . 174.61(12) ?
C9B N1B C7B C8B . . . . 54.12(15) ?
C11B N1B C7B C8B . . . . -63.67(15) ?
C5B N1B C9B C10B . . . . -57.11(16) ?
C7B N1B C9B C10B . . . . 60.26(16) ?
C11B N1B C9B C10B . . . . -178.18(13) ?
C5B N1B C11B C12B . . . . 63.04(14) ?
C7B N1B C11B C12B . . . . -54.94(15) ?
C9B N1B C11B C12B . . . . -176.59(11) ?
